data_7042752
loop_
_publ_author_name
'Huerta-Lavorie, Ra\'ul'
'B\'aez-Rodr\'iguez, Dana V.'
'Garc\'ia-R\'ios, Jessica'
'Mart\'inez-Vollbert, Emiliano'
'Mart\'inez-Otero, Diego'
'Jancik, Vojtech'

_publ_section_title
;
 Molecular rare earth metal alumosilicates
;
_journal_name_full 'Dalton Trans.'
_journal_paper_doi 10.1039/C7DT00874K
_journal_year 2017
_chemical_formula_moiety 'C52 H76 Al N2 Ce O5 Si, 0.5(C7 H8)'
_chemical_formula_sum 'C55.5 H80 Al Ce N2 O5 Si'
_chemical_formula_weight 1050.40
_chemical_properties_physical ', Moisture-sensitive'
_space_group_crystal_system triclinic
_space_group_IT_number 2
_space_group_name_Hall '-P 1'
_space_group_name_H-M_alt 'P -1'
_symmetry_space_group_name_Hall '-P 1'
_symmetry_space_group_name_H-M 'P -1'
_atom_sites_solution_hydrogens mixed
_atom_sites_solution_primary intrinsic-phasing
_atom_sites_solution_secondary difmap
_audit_creation_method SHELXL-2014/7
_audit_update_record
;
2017-03-10 deposited with the CCDC.
2017-04-05 downloaded from the CCDC.
;
_cell_angle_alpha 66.9864(7)
_cell_angle_beta 77.5958(7)
_cell_angle_gamma 63.1834(6)
_cell_formula_units_Z 2
_cell_length_a 14.3084(5)
_cell_length_b 14.3951(5)
_cell_length_c 16.1187(6)
_cell_measurement_reflns_used 9425
_cell_measurement_temperature 100(2)
_cell_measurement_theta_max 28.28
_cell_measurement_theta_min 3.19
_cell_volume 2724.13(17)
_computing_cell_refinement 'Bruker SAINT'
_computing_data_collection 'Bruker APEX2'
_computing_data_reduction 'Bruker SAINT'
_computing_molecular_graphics 'Bruker SHELXTL'
_computing_publication_material 'Bruker SHELXTL'
_computing_structure_refinement 'SHELXL-2014/7 (Sheldrick, 2014)'
_computing_structure_solution 'SHELXT-2014 (Sheldrick 2014)'
_diffrn_ambient_temperature 100(2)
_diffrn_detector_area_resol_mean 8.333
_diffrn_measured_fraction_theta_full 0.995
_diffrn_measured_fraction_theta_max 0.996
_diffrn_measurement_device_type 'Bruker APEX-II CCD'
_diffrn_measurement_method '\f and \w scans'
_diffrn_radiation_source 'fine-focus sealed tube'
_diffrn_radiation_type MoK\a
_diffrn_radiation_wavelength 0.71073
_diffrn_reflns_av_R_equivalents 0.0236
_diffrn_reflns_av_unetI/netI 0.0140
_diffrn_reflns_Laue_measured_fraction_full 0.995
_diffrn_reflns_Laue_measured_fraction_max 0.996
_diffrn_reflns_limit_h_max 18
_diffrn_reflns_limit_h_min -18
_diffrn_reflns_limit_k_max 18
_diffrn_reflns_limit_k_min -18
_diffrn_reflns_limit_l_max 21
_diffrn_reflns_limit_l_min -21
_diffrn_reflns_number 83315
_diffrn_reflns_point_group_measured_fraction_full 0.995
_diffrn_reflns_point_group_measured_fraction_max 0.996
_diffrn_reflns_theta_full 25.242
_diffrn_reflns_theta_max 27.878
_diffrn_reflns_theta_min 2.507
_exptl_absorpt_coefficient_mu 0.920
_exptl_absorpt_correction_T_max 0.6663
_exptl_absorpt_correction_T_min 0.6193
_exptl_absorpt_correction_type multi-scan
_exptl_absorpt_process_details 'SADABS 2014/5'
_exptl_crystal_colour violet
_exptl_crystal_density_diffrn 1.281
_exptl_crystal_description prism
_exptl_crystal_F_000 1104
_exptl_crystal_size_max 0.364
_exptl_crystal_size_mid 0.224
_exptl_crystal_size_min 0.210
_refine_diff_density_max 0.971
_refine_diff_density_min -0.469
_refine_diff_density_rms 0.050
_refine_ls_extinction_method none
_refine_ls_goodness_of_fit_ref 1.079
_refine_ls_hydrogen_treatment mixed
_refine_ls_matrix_type full
_refine_ls_number_parameters 756
_refine_ls_number_reflns 12948
_refine_ls_number_restraints 578
_refine_ls_restrained_S_all 1.065
_refine_ls_R_factor_all 0.0207
_refine_ls_R_factor_gt 0.0196
_refine_ls_shift/su_max 0.002
_refine_ls_shift/su_mean 0.000
_refine_ls_structure_factor_coef Fsqd
_refine_ls_weighting_details 'w=1/[\s^2^(Fo^2^)+(0.0211P)^2^+1.5246P] where P=(Fo^2^+2Fc^2^)/3'
_refine_ls_weighting_scheme calc
_refine_ls_wR_factor_gt 0.0486
_refine_ls_wR_factor_ref 0.0491
_reflns_Friedel_coverage 0.000
_reflns_number_gt 12441
_reflns_number_total 12948
_reflns_threshold_expression 'I > 2\s(I)'
_cod_data_source_file c7dt00874k2.cif
_cod_data_source_block Comp2
_cod_original_cell_volume 2724.14(17)
_cod_original_formula_sum 'C55.50 H80 Al Ce N2 O5 Si'
_cod_database_code 7042752
_shelx_shelxl_version_number 2014/7
_shelx_space_group_comment
; 
The symmetry employed for this shelxl refinement is uniquely defined 
by the following loop, which should always be used as a source of 
symmetry information in preference to the above space-group names. 
They are only intended as comments. 
;
_shelx_estimated_absorpt_t_min 0.731
_shelx_estimated_absorpt_t_max 0.830

loop_
_space_group_symop_operation_xyz
'x, y, z'
'-x, -y, -z'

loop_
_atom_site_label
_atom_site_type_symbol
_atom_site_fract_x
_atom_site_fract_y
_atom_site_fract_z
_atom_site_U_iso_or_equiv
_atom_site_adp_type
_atom_site_occupancy
_atom_site_site_symmetry_order
_atom_site_calc_flag
_atom_site_refinement_flags_posn
_atom_site_refinement_flags_adp
_atom_site_refinement_flags_occupancy
_atom_site_disorder_assembly
_atom_site_disorder_group
Ce1 Ce 0.56694(2) 0.69757(2) 0.12524(2) 0.01471(3) Uani 1 1 d . . . . .
Si1 Si 0.76649(3) 0.39194(3) 0.25610(2) 0.01278(7) Uani 1 1 d . . . . .
Al1 Al 0.70831(3) 0.22776(3) 0.22558(2) 0.01123(7) Uani 1 1 d . . . . .
O1 O 0.76365(7) 0.27410(7) 0.27779(6) 0.01390(17) Uani 1 1 d . . . . .
O2 O 0.66379(7) 0.48843(7) 0.19439(6) 0.01531(18) Uani 1 1 d D . . . .
H2 H 0.6428(13) 0.4601(13) 0.1703(11) 0.023 Uiso 1 1 d D U . . .
O3 O 0.76150(8) 0.42108(8) 0.34450(6) 0.01862(19) Uani 1 1 d . . . . .
O4 O 0.86679(7) 0.40764(8) 0.19299(6) 0.01722(18) Uani 1 1 d . . . . .
O5 O 0.63217(7) 0.34795(7) 0.14547(6) 0.01525(17) Uani 1 1 d D . . . .
H5 H 0.5967(12) 0.3486(14) 0.1115(10) 0.023 Uiso 1 1 d D U . . .
N1 N 0.62598(8) 0.15088(9) 0.29847(7) 0.0132(2) Uani 1 1 d . . . . .
N2 N 0.80587(8) 0.11734(9) 0.17842(7) 0.0137(2) Uani 1 1 d . . . . .
C1 C 0.52774(11) 0.04159(12) 0.31083(10) 0.0217(3) Uani 1 1 d . . . . .
H1A H 0.5167 0.0323 0.3752 0.033 Uiso 1 1 calc R U . . .
H1B H 0.5463 -0.0291 0.3032 0.033 Uiso 1 1 calc R U . . .
H1C H 0.4632 0.0971 0.2798 0.033 Uiso 1 1 calc R U . . .
C2 C 0.61537(10) 0.07924(10) 0.27124(9) 0.0154(2) Uani 1 1 d . . . . .
C3 C 0.68339(10) 0.03489(11) 0.20688(9) 0.0162(2) Uani 1 1 d . . . . .
H3 H 0.6639 -0.0078 0.1871 0.019 Uiso 1 1 calc R U . . .
C4 C 0.77674(10) 0.04602(10) 0.16829(9) 0.0156(2) Uani 1 1 d . . . . .
C5 C 0.84650(11) -0.02804(13) 0.11479(11) 0.0245(3) Uani 1 1 d . . . . .
H5A H 0.8089 -0.0657 0.1058 0.037 Uiso 1 1 calc R U . . .
H5B H 0.9098 -0.0831 0.1477 0.037 Uiso 1 1 calc R U . . .
H5C H 0.8661 0.0165 0.0560 0.037 Uiso 1 1 calc R U . . .
C6 C 0.56084(10) 0.18053(11) 0.37441(8) 0.0146(2) Uani 1 1 d . . . . .
C7 C 0.45913(10) 0.26453(11) 0.36168(9) 0.0162(2) Uani 1 1 d . . . . .
C8 C 0.40197(11) 0.29420(12) 0.43628(10) 0.0204(3) Uani 1 1 d . . . . .
H8 H 0.3335 0.3519 0.4288 0.024 Uiso 1 1 calc R U . . .
C9 C 0.44340(12) 0.24099(12) 0.52065(10) 0.0222(3) Uani 1 1 d . . . . .
H9 H 0.4032 0.2616 0.5707 0.027 Uiso 1 1 calc R U . . .
C10 C 0.54353(11) 0.15762(12) 0.53228(9) 0.0203(3) Uani 1 1 d . . . . .
H10 H 0.5713 0.1219 0.5905 0.024 Uiso 1 1 calc R U . . .
C11 C 0.60463(10) 0.12481(11) 0.46043(9) 0.0164(2) Uani 1 1 d . . . . .
C12 C 0.71441(11) 0.03198(12) 0.47508(9) 0.0209(3) Uani 1 1 d . . . . .
H12 H 0.7620 0.0567 0.4250 0.025 Uiso 1 1 calc R U . . .
C13 C 0.75859(13) 0.00483(14) 0.56429(10) 0.0302(3) Uani 1 1 d . . . . .
H13A H 0.7198 -0.0301 0.6147 0.045 Uiso 1 1 calc R U . . .
H13B H 0.7514 0.0731 0.5700 0.045 Uiso 1 1 calc R U . . .
H13C H 0.8329 -0.0459 0.5652 0.045 Uiso 1 1 calc R U . . .
C14 C 0.71887(14) -0.07547(13) 0.47186(11) 0.0303(3) Uani 1 1 d . . . . .
H14A H 0.6662 -0.0965 0.5151 0.046 Uiso 1 1 calc R U . . .
H14B H 0.7887 -0.1346 0.4875 0.046 Uiso 1 1 calc R U . . .
H14C H 0.7045 -0.0637 0.4109 0.046 Uiso 1 1 calc R U . . .
C15 C 0.40661(10) 0.32453(11) 0.27148(9) 0.0181(3) Uani 1 1 d . . . . .
H15 H 0.4545 0.2896 0.2269 0.022 Uiso 1 1 calc R U . . .
C16 C 0.38745(12) 0.44716(12) 0.23602(11) 0.0261(3) Uani 1 1 d . . . . .
H16A H 0.4541 0.4533 0.2305 0.039 Uiso 1 1 calc R U . . .
H16B H 0.3391 0.4833 0.2782 0.039 Uiso 1 1 calc R U . . .
H16C H 0.3569 0.4831 0.1768 0.039 Uiso 1 1 calc R U . . .
C17 C 0.30228(11) 0.31479(15) 0.27914(10) 0.0272(3) Uani 1 1 d . . . . .
H17A H 0.2533 0.3512 0.3209 0.041 Uiso 1 1 calc R U . . .
H17B H 0.3145 0.2366 0.3019 0.041 Uiso 1 1 calc R U . . .
H17C H 0.2725 0.3504 0.2196 0.041 Uiso 1 1 calc R U . . .
C18 C 0.91310(10) 0.10556(11) 0.15117(9) 0.0156(2) Uani 1 1 d . . . . .
C19 C 0.99283(10) 0.02201(11) 0.21008(9) 0.0191(3) Uani 1 1 d . . . . .
C20 C 1.09590(11) 0.01017(12) 0.18332(10) 0.0232(3) Uani 1 1 d . . . . .
H20 H 1.1510 -0.0462 0.2217 0.028 Uiso 1 1 calc R U . . .
C21 C 1.11904(11) 0.07919(12) 0.10174(11) 0.0239(3) Uani 1 1 d . . . . .
H21 H 1.1897 0.0700 0.0847 0.029 Uiso 1 1 calc R U . . .
C22 C 1.03994(11) 0.16136(12) 0.04503(10) 0.0207(3) Uani 1 1 d . . . . .
H22 H 1.0568 0.2086 -0.0105 0.025 Uiso 1 1 calc R U . . .
C23 C 0.93529(10) 0.17624(11) 0.06794(9) 0.0170(2) Uani 1 1 d . . . . .
C24 C 0.85189(11) 0.26550(12) 0.00114(9) 0.0199(3) Uani 1 1 d . . . . .
H24 H 0.7823 0.2649 0.0281 0.024 Uiso 1 1 calc R U . . .
C25 C 0.84706(13) 0.38030(12) -0.01771(11) 0.0286(3) Uani 1 1 d . . . . .
H25A H 0.8333 0.3951 0.0391 0.043 Uiso 1 1 calc R U . . .
H25B H 0.7907 0.4362 -0.0586 0.043 Uiso 1 1 calc R U . . .
H25C H 0.9141 0.3831 -0.0457 0.043 Uiso 1 1 calc R U . . .
C26 C 0.87211(13) 0.24277(14) -0.08786(10) 0.0298(3) Uani 1 1 d . . . . .
H26A H 0.8738 0.1698 -0.0759 0.045 Uiso 1 1 calc R U . . .
H26B H 0.9395 0.2444 -0.1159 0.045 Uiso 1 1 calc R U . . .
H26C H 0.8159 0.2995 -0.1287 0.045 Uiso 1 1 calc R U . . .
C27 C 0.97116(11) -0.05351(12) 0.30214(10) 0.0223(3) Uani 1 1 d . . . . .
H27 H 0.8968 -0.0436 0.3054 0.027 Uiso 1 1 calc R U . . .
C28 C 0.98387(12) -0.02049(13) 0.37716(10) 0.0263(3) Uani 1 1 d . . . . .
H28A H 0.9690 -0.0690 0.4359 0.039 Uiso 1 1 calc R U . . .
H28B H 0.9349 0.0564 0.3694 0.039 Uiso 1 1 calc R U . . .
H28C H 1.0559 -0.0277 0.3742 0.039 Uiso 1 1 calc R U . . .
C29 C 1.04242(15) -0.17597(13) 0.31624(12) 0.0344(4) Uani 1 1 d . . . . .
H29A H 1.0238 -0.2220 0.3747 0.052 Uiso 1 1 calc R U . . .
H29B H 1.1157 -0.1881 0.3151 0.052 Uiso 1 1 calc R U . . .
H29C H 1.0331 -0.1960 0.2680 0.052 Uiso 1 1 calc R U . . .
C30 C 0.72409(13) 0.38411(12) 0.43704(9) 0.0227(3) Uani 1 1 d . . . . .
C31 C 0.72948(17) 0.45802(16) 0.48060(11) 0.0384(4) Uani 1 1 d . . . . .
H31A H 0.7068 0.4357 0.5445 0.058 Uiso 1 1 calc R U . . .
H31B H 0.6834 0.5351 0.4500 0.058 Uiso 1 1 calc R U . . .
H31C H 0.8017 0.4510 0.4754 0.058 Uiso 1 1 calc R U . . .
C32 C 0.61282(15) 0.39625(17) 0.44043(12) 0.0369(4) Uani 1 1 d . . . . .
H32A H 0.5882 0.3712 0.5035 0.055 Uiso 1 1 calc R U . . .
H32B H 0.6107 0.3514 0.4088 0.055 Uiso 1 1 calc R U . . .
H32C H 0.5674 0.4740 0.4113 0.055 Uiso 1 1 calc R U . . .
C33 C 0.79691(19) 0.26474(15) 0.48191(12) 0.0461(5) Uani 1 1 d . . . . .
H33A H 0.7746 0.2398 0.5457 0.069 Uiso 1 1 calc R U . . .
H33B H 0.8687 0.2588 0.4772 0.069 Uiso 1 1 calc R U . . .
H33C H 0.7945 0.2185 0.4518 0.069 Uiso 1 1 calc R U . . .
C34 C 0.97596(11) 0.36376(12) 0.21318(10) 0.0217(3) Uani 1 1 d . . . . .
C35 C 1.01356(12) 0.24186(13) 0.26943(12) 0.0305(3) Uani 1 1 d . . . . .
H35A H 0.9752 0.2332 0.3282 0.046 Uiso 1 1 calc R U . . .
H35B H 1.0888 0.2112 0.2782 0.046 Uiso 1 1 calc R U . . .
H35C H 1.0009 0.2026 0.2382 0.046 Uiso 1 1 calc R U . . .
C36 C 1.03606(12) 0.37954(14) 0.12218(11) 0.0298(3) Uani 1 1 d . . . . .
H36A H 1.1104 0.3539 0.1313 0.045 Uiso 1 1 calc R U . . .
H36B H 1.0080 0.4581 0.0853 0.045 Uiso 1 1 calc R U . . .
H36C H 1.0284 0.3369 0.0913 0.045 Uiso 1 1 calc R U . . .
C37 C 0.98743(12) 0.42918(15) 0.26207(13) 0.0334(4) Uani 1 1 d . . . . .
H37A H 1.0611 0.3997 0.2756 0.050 Uiso 1 1 calc R U . . .
H37B H 0.9443 0.4229 0.3185 0.050 Uiso 1 1 calc R U . . .
H37C H 0.9643 0.5071 0.2237 0.050 Uiso 1 1 calc R U . . .
C38 C 0.52276(15) 0.78833(13) -0.05774(10) 0.0329(4) Uani 1 1 d . . . . .
H38 H 0.5223 0.8601 -0.0867 0.039 Uiso 1 1 calc R U . . .
C39 C 0.43653(15) 0.76445(16) -0.01427(11) 0.0370(4) Uani 1 1 d . . . . .
H39 H 0.3672 0.8170 -0.0088 0.044 Uiso 1 1 calc R U . . .
C40 C 0.47078(16) 0.64828(16) 0.01999(11) 0.0374(4) Uani 1 1 d . . . . .
H40 H 0.4288 0.6088 0.0532 0.045 Uiso 1 1 calc R U . . .
C41 C 0.57758(16) 0.60198(14) -0.00375(10) 0.0353(4) Uani 1 1 d . . . . .
H41 H 0.6206 0.5252 0.0100 0.042 Uiso 1 1 calc R U . . .
C42 C 0.61053(15) 0.68748(14) -0.05115(10) 0.0329(4) Uani 1 1 d . . . . .
H42 H 0.6796 0.6791 -0.0747 0.039 Uiso 1 1 calc R U . . .
C43 C 0.4231(8) 0.8299(5) 0.2258(6) 0.0405(13) Uani 0.61(3) 1 d D U P A 1
H43 H 0.4358 0.8921 0.2183 0.049 Uiso 0.61(3) 1 calc R U P A 1
C44 C 0.4636(8) 0.7247(7) 0.2934(6) 0.0337(12) Uani 0.61(3) 1 d D U P A 1
H44 H 0.5051 0.7047 0.3414 0.040 Uiso 0.61(3) 1 calc R U P A 1
C45 C 0.4308(11) 0.6549(6) 0.2760(8) 0.0316(12) Uani 0.61(3) 1 d D U P A 1
H45 H 0.4507 0.5780 0.3079 0.038 Uiso 0.61(3) 1 calc R U P A 1
C46 C 0.3639(7) 0.7186(8) 0.2038(6) 0.0356(11) Uani 0.61(3) 1 d D U P A 1
H46 H 0.3271 0.6941 0.1803 0.043 Uiso 0.61(3) 1 calc R U P A 1
C47 C 0.3613(6) 0.8261(6) 0.1725(5) 0.0393(14) Uani 0.61(3) 1 d D U P A 1
H47 H 0.3234 0.8861 0.1229 0.047 Uiso 0.61(3) 1 calc R U P A 1
C43A C 0.4462(11) 0.8219(9) 0.2395(9) 0.0346(15) Uani 0.39(3) 1 d D U P A 2
H43A H 0.4660 0.8752 0.2426 0.041 Uiso 0.39(3) 1 calc R U P A 2
C44A C 0.4839(12) 0.7086(11) 0.2933(8) 0.0325(17) Uani 0.39(3) 1 d D U P A 2
H44A H 0.5399 0.6693 0.3331 0.039 Uiso 0.39(3) 1 calc R U P A 2
C45A C 0.4213(18) 0.6650(10) 0.2759(14) 0.036(2) Uani 0.39(3) 1 d D U P A 2
H45A H 0.4208 0.5941 0.3087 0.044 Uiso 0.39(3) 1 calc R U P A 2
C46A C 0.3605(11) 0.7446(12) 0.2019(11) 0.0369(17) Uani 0.39(3) 1 d D U P A 2
H46A H 0.3175 0.7349 0.1713 0.044 Uiso 0.39(3) 1 calc R U P A 2
C47A C 0.3753(11) 0.8415(9) 0.1816(8) 0.0394(19) Uani 0.39(3) 1 d D U P A 2
H47A H 0.3420 0.9097 0.1355 0.047 Uiso 0.39(3) 1 calc R U P A 2
C48 C 0.74914(13) 0.68133(14) 0.18053(13) 0.0342(4) Uani 1 1 d . . . . .
H48 H 0.7792 0.6192 0.2322 0.041 Uiso 1 1 calc R U . . .
C49 C 0.67448(15) 0.78577(14) 0.18083(13) 0.0370(4) Uani 1 1 d . . . . .
H49 H 0.6454 0.8072 0.2326 0.044 Uiso 1 1 calc R U . . .
C50 C 0.64983(16) 0.85385(14) 0.09034(14) 0.0401(4) Uani 1 1 d . . . . .
H50 H 0.6004 0.9286 0.0706 0.048 Uiso 1 1 calc R U . . .
C51 C 0.71151(16) 0.79091(17) 0.03538(14) 0.0418(4) Uani 1 1 d . . . . .
H51 H 0.7122 0.8163 -0.0286 0.050 Uiso 1 1 calc R U . . .
C52 C 0.77207(13) 0.68439(16) 0.09026(14) 0.0383(4) Uani 1 1 d . . . . .
H52 H 0.8201 0.6247 0.0703 0.046 Uiso 1 1 calc R U . . .
C53 C 0.0612(12) 0.3923(14) 0.5849(11) 0.051(3) Uani 0.361(4) 1 d D U P B -1
C54 C 0.1022(10) 0.4073(11) 0.4964(8) 0.044(2) Uani 0.361(4) 1 d D U P B -1
H54 H 0.1693 0.3546 0.4855 0.053 Uiso 0.361(4) 1 calc R U P B -1
C55 C 0.0490(12) 0.4962(14) 0.4235(9) 0.045(3) Uani 0.361(4) 1 d D U P B -1
H55 H 0.0788 0.5020 0.3640 0.054 Uiso 0.361(4) 1 calc R U P B -1
C56 C -0.0480(10) 0.5769(10) 0.4373(8) 0.044(2) Uani 0.361(4) 1 d D U P B -1
H56 H -0.0859 0.6373 0.3879 0.053 Uiso 0.361(4) 1 calc R U P B -1
C57 C -0.0876(11) 0.5665(12) 0.5252(8) 0.045(3) Uani 0.361(4) 1 d D U P B -1
H57 H -0.1513 0.6229 0.5368 0.053 Uiso 0.361(4) 1 calc R U P B -1
C58 C -0.0344(11) 0.4734(11) 0.5974(8) 0.046(2) Uani 0.361(4) 1 d D U P B -1
H58 H -0.0652 0.4661 0.6568 0.055 Uiso 0.361(4) 1 calc R U P B -1
C59 C 0.1189(7) 0.3131(9) 0.6482(7) 0.070(2) Uani 0.361(4) 1 d D U P B -1
H59A H 0.1462 0.2441 0.6352 0.105 Uiso 0.361(4) 1 calc R U P B -1
H59B H 0.0774 0.3059 0.7054 0.105 Uiso 0.361(4) 1 calc R U P B -1
H59C H 0.1775 0.3284 0.6525 0.105 Uiso 0.361(4) 1 calc R U P B -1
C53A C 0.0321(11) 0.4729(13) 0.5185(10) 0.046(3) Uani 0.139(4) 1 d D U P B -2
C54A C 0.0706(16) 0.495(3) 0.4293(12) 0.051(6) Uani 0.139(4) 1 d D U P B -2
H54A H 0.1399 0.4478 0.4161 0.061 Uiso 0.139(4) 1 calc R U P B -2
C55A C 0.0116(13) 0.5824(15) 0.3586(10) 0.057(4) Uani 0.139(4) 1 d D U P B -2
H55A H 0.0419 0.5958 0.2989 0.068 Uiso 0.139(4) 1 calc R U P B -2
C56A C -0.0919(15) 0.6508(19) 0.3746(13) 0.053(4) Uani 0.139(4) 1 d D U P B -2
H56A H -0.1358 0.7053 0.3263 0.064 Uiso 0.139(4) 1 calc R U P B -2
C57A C -0.1279(12) 0.6361(16) 0.4637(14) 0.057(4) Uani 0.139(4) 1 d D U P B -2
H57A H -0.1920 0.6899 0.4780 0.069 Uiso 0.139(4) 1 calc R U P B -2
C58A C -0.070(2) 0.542(3) 0.5333(14) 0.057(6) Uani 0.139(4) 1 d D U P B -2
H58A H -0.1021 0.5251 0.5921 0.068 Uiso 0.139(4) 1 calc R U P B -2
C59A C 0.0906(18) 0.389(3) 0.5793(18) 0.058(6) Uani 0.139(4) 1 d D U P B -2
H59D H 0.1186 0.3235 0.5607 0.087 Uiso 0.139(4) 1 calc R U P B -2
H59E H 0.0493 0.3759 0.6363 0.087 Uiso 0.139(4) 1 calc R U P B -2
H59F H 0.1487 0.4023 0.5875 0.087 Uiso 0.139(4) 1 calc R U P B -2

loop_
_atom_site_aniso_label
_atom_site_aniso_U_11
_atom_site_aniso_U_22
_atom_site_aniso_U_33
_atom_site_aniso_U_23
_atom_site_aniso_U_13
_atom_site_aniso_U_12
Ce1 0.01539(4) 0.01321(4) 0.01613(4) -0.00660(3) -0.00216(3) -0.00433(3)
Si1 0.01360(15) 0.01356(15) 0.01310(16) -0.00450(12) -0.00221(12) -0.00646(13)
Al1 0.01118(16) 0.01180(16) 0.01185(17) -0.00470(13) -0.00029(13) -0.00512(13)
O1 0.0147(4) 0.0136(4) 0.0148(4) -0.0046(3) -0.0025(3) -0.0064(3)
O2 0.0159(4) 0.0136(4) 0.0181(4) -0.0056(3) -0.0043(3) -0.0058(3)
O3 0.0273(5) 0.0200(5) 0.0148(4) -0.0067(4) -0.0019(4) -0.0137(4)
O4 0.0136(4) 0.0202(5) 0.0194(5) -0.0053(4) -0.0019(3) -0.0088(4)
O5 0.0159(4) 0.0153(4) 0.0157(4) -0.0052(3) -0.0044(3) -0.0058(4)
N1 0.0131(5) 0.0144(5) 0.0131(5) -0.0051(4) 0.0001(4) -0.0065(4)
N2 0.0119(5) 0.0150(5) 0.0153(5) -0.0070(4) 0.0006(4) -0.0052(4)
C1 0.0245(7) 0.0247(7) 0.0249(7) -0.0121(6) 0.0056(5) -0.0172(6)
C2 0.0168(6) 0.0144(6) 0.0159(6) -0.0037(5) -0.0022(5) -0.0078(5)
C3 0.0181(6) 0.0151(6) 0.0190(6) -0.0077(5) -0.0017(5) -0.0076(5)
C4 0.0160(6) 0.0143(6) 0.0158(6) -0.0059(5) -0.0023(5) -0.0042(5)
C5 0.0218(7) 0.0258(7) 0.0321(8) -0.0202(6) 0.0051(6) -0.0088(6)
C6 0.0170(6) 0.0170(6) 0.0146(6) -0.0065(5) 0.0020(5) -0.0111(5)
C7 0.0167(6) 0.0201(6) 0.0165(6) -0.0079(5) 0.0016(5) -0.0109(5)
C8 0.0190(6) 0.0247(7) 0.0223(7) -0.0133(6) 0.0035(5) -0.0103(5)
C9 0.0265(7) 0.0298(7) 0.0190(7) -0.0150(6) 0.0069(5) -0.0165(6)
C10 0.0284(7) 0.0248(7) 0.0142(6) -0.0062(5) 0.0008(5) -0.0173(6)
C11 0.0196(6) 0.0180(6) 0.0152(6) -0.0040(5) 0.0000(5) -0.0122(5)
C12 0.0216(7) 0.0223(7) 0.0166(6) -0.0024(5) -0.0028(5) -0.0097(6)
C13 0.0316(8) 0.0345(8) 0.0211(7) -0.0020(6) -0.0089(6) -0.0134(7)
C14 0.0376(9) 0.0196(7) 0.0262(8) -0.0040(6) -0.0069(6) -0.0062(6)
C15 0.0132(6) 0.0238(7) 0.0170(6) -0.0086(5) 0.0003(5) -0.0062(5)
C16 0.0221(7) 0.0223(7) 0.0267(7) -0.0073(6) -0.0003(6) -0.0043(6)
C17 0.0169(7) 0.0451(9) 0.0249(7) -0.0172(7) 0.0013(5) -0.0136(6)
C18 0.0120(6) 0.0166(6) 0.0194(6) -0.0095(5) 0.0015(5) -0.0050(5)
C19 0.0164(6) 0.0176(6) 0.0221(7) -0.0070(5) -0.0011(5) -0.0055(5)
C20 0.0136(6) 0.0210(7) 0.0302(8) -0.0081(6) -0.0031(5) -0.0025(5)
C21 0.0128(6) 0.0259(7) 0.0323(8) -0.0130(6) 0.0037(5) -0.0069(5)
C22 0.0180(6) 0.0223(7) 0.0223(7) -0.0098(5) 0.0054(5) -0.0093(5)
C23 0.0152(6) 0.0179(6) 0.0183(6) -0.0093(5) 0.0010(5) -0.0053(5)
C24 0.0183(6) 0.0229(7) 0.0158(6) -0.0059(5) 0.0000(5) -0.0070(5)
C25 0.0350(8) 0.0207(7) 0.0243(7) -0.0042(6) -0.0067(6) -0.0070(6)
C26 0.0319(8) 0.0351(8) 0.0221(7) -0.0129(6) -0.0045(6) -0.0093(7)
C27 0.0191(6) 0.0208(7) 0.0226(7) -0.0022(5) -0.0046(5) -0.0071(5)
C28 0.0230(7) 0.0267(7) 0.0248(7) -0.0071(6) -0.0029(6) -0.0071(6)
C29 0.0466(10) 0.0205(7) 0.0295(8) -0.0040(6) -0.0058(7) -0.0102(7)
C30 0.0374(8) 0.0223(7) 0.0123(6) -0.0061(5) -0.0030(5) -0.0144(6)
C31 0.0670(13) 0.0415(10) 0.0238(8) -0.0182(7) -0.0007(8) -0.0310(9)
C32 0.0435(10) 0.0512(11) 0.0305(9) -0.0230(8) 0.0144(7) -0.0306(9)
C33 0.0761(15) 0.0265(9) 0.0249(8) -0.0009(7) -0.0213(9) -0.0103(9)
C34 0.0140(6) 0.0243(7) 0.0286(7) -0.0091(6) -0.0029(5) -0.0083(5)
C35 0.0195(7) 0.0271(8) 0.0365(9) -0.0044(7) -0.0068(6) -0.0056(6)
C36 0.0196(7) 0.0358(9) 0.0363(9) -0.0133(7) 0.0045(6) -0.0150(6)
C37 0.0204(7) 0.0449(10) 0.0484(10) -0.0256(8) -0.0035(7) -0.0154(7)
C38 0.0536(11) 0.0241(8) 0.0185(7) -0.0001(6) -0.0107(7) -0.0159(7)
C39 0.0385(9) 0.0422(10) 0.0261(8) -0.0032(7) -0.0184(7) -0.0126(8)
C40 0.0583(12) 0.0486(10) 0.0209(8) -0.0036(7) -0.0136(7) -0.0364(9)
C41 0.0667(12) 0.0260(8) 0.0170(7) -0.0078(6) -0.0097(7) -0.0184(8)
C42 0.0469(10) 0.0351(9) 0.0163(7) -0.0095(6) 0.0008(6) -0.0168(8)
C43 0.036(3) 0.0394(17) 0.051(3) -0.0362(17) 0.004(2) -0.0050(19)
C44 0.034(3) 0.045(2) 0.0314(17) -0.0303(16) 0.0112(17) -0.015(2)
C45 0.029(3) 0.050(2) 0.0256(18) -0.0253(17) 0.0112(18) -0.019(2)
C46 0.0184(16) 0.045(3) 0.0471(19) -0.029(2) 0.0078(13) -0.009(2)
C47 0.021(2) 0.038(2) 0.056(2) -0.0319(17) -0.0010(14) 0.0040(16)
C43A 0.029(4) 0.044(3) 0.041(3) -0.033(2) 0.004(2) -0.010(2)
C44A 0.036(4) 0.042(3) 0.026(2) -0.026(2) 0.010(2) -0.013(3)
C45A 0.029(3) 0.048(3) 0.035(3) -0.024(3) 0.013(3) -0.016(3)
C46A 0.019(2) 0.048(4) 0.049(3) -0.031(3) 0.0032(19) -0.008(3)
C47A 0.025(3) 0.036(3) 0.058(3) -0.032(2) -0.001(2) 0.001(2)
C48 0.0317(8) 0.0280(8) 0.0491(10) -0.0059(7) -0.0145(7) -0.0178(7)
C49 0.0476(10) 0.0283(8) 0.0477(10) -0.0127(7) -0.0148(8) -0.0207(8)
C50 0.0499(11) 0.0216(8) 0.0552(11) -0.0022(7) -0.0194(9) -0.0216(8)
C51 0.0492(11) 0.0455(11) 0.0405(10) -0.0037(8) 0.0008(8) -0.0380(9)
C52 0.0251(8) 0.0376(9) 0.0563(12) -0.0130(8) 0.0037(7) -0.0211(7)
C53 0.050(6) 0.062(6) 0.066(5) -0.033(4) 0.007(5) -0.039(4)
C54 0.032(4) 0.048(5) 0.064(5) -0.026(4) 0.008(4) -0.024(4)
C55 0.047(5) 0.059(6) 0.050(5) -0.038(4) 0.016(4) -0.031(4)
C56 0.042(4) 0.051(5) 0.060(5) -0.030(4) -0.005(4) -0.026(4)
C57 0.038(5) 0.055(6) 0.060(5) -0.043(5) 0.012(4) -0.020(4)
C58 0.049(5) 0.061(6) 0.051(5) -0.033(4) 0.007(4) -0.034(4)
C59 0.068(5) 0.083(7) 0.083(5) -0.031(5) -0.021(4) -0.040(4)
C53A 0.050(5) 0.054(6) 0.060(6) -0.036(5) 0.005(5) -0.031(5)
C54A 0.049(7) 0.055(7) 0.058(7) -0.040(6) 0.007(6) -0.017(6)
C55A 0.068(7) 0.059(7) 0.063(6) -0.036(5) -0.002(6) -0.029(6)
C56A 0.057(7) 0.056(9) 0.060(7) -0.016(7) -0.031(7) -0.024(6)
C57A 0.045(7) 0.063(8) 0.073(7) -0.030(6) 0.004(6) -0.027(5)
C58A 0.054(7) 0.062(8) 0.059(7) -0.027(7) 0.010(6) -0.027(6)
C59A 0.065(11) 0.064(10) 0.072(10) -0.027(8) 0.002(10) -0.048(8)

loop_
_atom_type_symbol
_atom_type_description
_atom_type_scat_dispersion_real
_atom_type_scat_dispersion_imag
_atom_type_scat_source
C C 0.0033 0.0016 'International Tables Vol C Tables 4.2.6.8 and 6.1.1.4'
H H 0.0000 0.0000 'International Tables Vol C Tables 4.2.6.8 and 6.1.1.4'
N N 0.0061 0.0033 'International Tables Vol C Tables 4.2.6.8 and 6.1.1.4'
O O 0.0106 0.0060 'International Tables Vol C Tables 4.2.6.8 and 6.1.1.4'
Al Al 0.0645 0.0514 'International Tables Vol C Tables 4.2.6.8 and 6.1.1.4'
Si Si 0.0817 0.0704 'International Tables Vol C Tables 4.2.6.8 and 6.1.1.4'
Ce Ce -0.2486 2.6331 'International Tables Vol C Tables 4.2.6.8 and 6.1.1.4'

loop_
_geom_angle_atom_site_label_1
_geom_angle_atom_site_label_2
_geom_angle_atom_site_label_3
_geom_angle
O2 Ce1 C44A 89.9(3)
O2 Ce1 C52 81.78(4)
C44A Ce1 C52 113.9(3)
O2 Ce1 C38 118.51(4)
C44A Ce1 C38 143.5(3)
C52 Ce1 C38 93.72(6)
O2 Ce1 C51 109.66(5)
C44A Ce1 C51 119.8(3)
C52 Ce1 C51 28.88(6)
C38 Ce1 C51 74.12(6)
O2 Ce1 C47 126.05(17)
C52 Ce1 C47 143.8(2)
C38 Ce1 C47 91.55(16)
C51 Ce1 C47 121.8(2)
O2 Ce1 C47A 129.5(2)
C44A Ce1 C47A 48.1(2)
C52 Ce1 C47A 135.3(3)
C38 Ce1 C47A 95.5(2)
C51 Ce1 C47A 115.3(3)
O2 Ce1 C50 125.86(4)
C44A Ce1 C50 93.8(3)
C52 Ce1 C50 47.75(6)
C38 Ce1 C50 87.46(5)
C51 Ce1 C50 28.81(6)
C47 Ce1 C50 96.8(2)
C47A Ce1 C50 89.1(3)
O2 Ce1 C48 79.07(4)
C44A Ce1 C48 84.9(3)
C52 Ce1 C48 29.05(6)
C38 Ce1 C48 120.69(6)
C51 Ce1 C48 47.56(6)
C47 Ce1 C48 124.7(2)
C47A Ce1 C48 116.0(3)
C50 Ce1 C48 47.70(5)
O2 Ce1 C43 122.71(16)
C52 Ce1 C43 119.5(2)
C38 Ce1 C43 112.6(2)
C51 Ce1 C43 107.55(18)
C47 Ce1 C43 28.59(11)
C50 Ce1 C43 78.87(18)
C48 Ce1 C43 96.4(2)
O2 Ce1 C39 113.82(4)
C44A Ce1 C39 121.1(3)
C52 Ce1 C39 122.08(6)
C38 Ce1 C39 28.79(5)
C51 Ce1 C39 102.30(6)
C47 Ce1 C39 71.6(2)
C47A Ce1 C39 78.3(3)
C50 Ce1 C39 109.88(5)
C48 Ce1 C39 149.45(6)
C43 Ce1 C39 98.6(2)
O2 Ce1 C45 79.99(19)
C52 Ce1 C45 138.28(18)
C38 Ce1 C45 127.93(18)
C51 Ce1 C45 149.44(19)
C47 Ce1 C45 47.47(18)
C50 Ce1 C45 122.28(19)
C48 Ce1 C45 110.14(18)
C43 Ce1 C45 47.75(19)
C39 Ce1 C45 99.61(18)
O1 Si1 O3 114.27(5)
O1 Si1 O4 114.36(5)
O3 Si1 O4 107.30(5)
O1 Si1 O2 107.26(5)
O3 Si1 O2 108.98(5)
O4 Si1 O2 104.10(5)
O1 Al1 O5 103.31(5)
O1 Al1 N2 114.36(5)
O5 Al1 N2 114.26(5)
O1 Al1 N1 117.48(5)
O5 Al1 N1 110.01(5)
N2 Al1 N1 97.89(5)
Si1 O1 Al1 133.16(6)
H2 O2 Si1 110.1(12)
H2 O2 Ce1 107.1(12)
Si1 O2 Ce1 141.60(5)
C30 O3 Si1 133.89(9)
C34 O4 Si1 131.34(9)
H5 O5 Al1 122.9(12)
C2 N1 C6 119.17(10)
C2 N1 Al1 118.72(9)
C6 N1 Al1 121.32(8)
C4 N2 C18 117.49(10)
C4 N2 Al1 119.73(9)
C18 N2 Al1 122.77(8)
N1 C2 C3 123.16(12)
N1 C2 C1 120.35(11)
C3 C2 C1 116.49(11)
C2 C3 C4 127.55(12)
N2 C4 C3 122.93(12)
N2 C4 C5 120.13(12)
C3 C4 C5 116.93(12)
C7 C6 C11 121.50(12)
C7 C6 N1 120.55(11)
C11 C6 N1 117.91(11)
C8 C7 C6 118.18(12)
C8 C7 C15 118.03(12)
C6 C7 C15 123.79(11)
C9 C8 C7 121.16(13)
C8 C9 C10 119.97(13)
C9 C10 C11 121.56(13)
C10 C11 C6 117.62(12)
C10 C11 C12 120.60(12)
C6 C11 C12 121.77(12)
C11 C12 C13 113.35(12)
C11 C12 C14 112.27(12)
C13 C12 C14 108.05(12)
C7 C15 C17 111.40(11)
C7 C15 C16 110.95(11)
C17 C15 C16 109.50(12)
C23 C18 C19 121.65(12)
C23 C18 N2 120.16(11)
C19 C18 N2 118.19(12)
C20 C19 C18 118.06(13)
C20 C19 C27 118.90(12)
C18 C19 C27 123.02(12)
C21 C20 C19 121.01(13)
C22 C21 C20 120.28(13)
C21 C22 C23 121.18(13)
C22 C23 C18 117.81(12)
C22 C23 C24 118.83(12)
C18 C23 C24 123.34(12)
C23 C24 C25 111.35(12)
C23 C24 C26 111.09(12)
C25 C24 C26 109.53(12)
C19 C27 C28 110.17(12)
C19 C27 C29 111.91(12)
C28 C27 C29 110.42(12)
O3 C30 C32 110.21(12)
O3 C30 C33 108.59(13)
C32 C30 C33 111.11(15)
O3 C30 C31 105.38(12)
C32 C30 C31 111.03(14)
C33 C30 C31 110.35(14)
O4 C34 C35 109.84(11)
O4 C34 C37 109.46(12)
C35 C34 C37 111.21(14)
O4 C34 C36 105.65(12)
C35 C34 C36 110.43(13)
C37 C34 C36 110.10(13)
C39 C38 C42 108.14(15)
C39 C38 Ce1 76.35(9)
C42 C38 Ce1 76.36(9)
C38 C39 C40 107.90(17)
C38 C39 Ce1 74.85(9)
C40 C39 Ce1 76.56(9)
C41 C40 C39 107.66(16)
C41 C40 Ce1 76.17(9)
C39 C40 Ce1 74.56(9)
C42 C41 C40 108.63(16)
C42 C41 Ce1 74.50(9)
C40 C41 Ce1 75.44(9)
C41 C42 C38 107.66(17)
C41 C42 Ce1 77.00(9)
C38 C42 Ce1 74.62(9)
C47 C43 C44 108.0(3)
C47 C43 Ce1 75.4(4)
C44 C43 Ce1 77.9(4)
C43 C44 C45 107.2(3)
C43 C44 Ce1 73.3(4)
C45 C44 Ce1 73.5(8)
C46 C45 C44 108.3(3)
C46 C45 Ce1 76.4(6)
C44 C45 Ce1 77.7(7)
C45 C46 C47 107.3(3)
C45 C46 Ce1 75.0(6)
C47 C46 Ce1 74.3(5)
C43 C47 C46 109.0(3)
C43 C47 Ce1 76.1(4)
C46 C47 Ce1 76.7(5)
C47A C43A C44A 108.0(4)
C47A C43A Ce1 75.2(7)
C44A C43A Ce1 72.2(7)
C43A C44A C45A 106.5(5)
C43A C44A Ce1 78.4(7)
C45A C44A Ce1 80.4(13)
C46A C45A C44A 108.2(5)
C46A C45A Ce1 73.8(11)
C44A C45A Ce1 70.4(12)
C45A C46A C47A 107.0(4)
C45A C46A Ce1 77.7(11)
C47A C46A Ce1 75.0(8)
C43A C47A C46A 109.3(4)
C43A C47A Ce1 76.4(7)
C46A C47A Ce1 76.1(8)
C49 C48 C52 108.07(16)
C49 C48 Ce1 76.35(9)
C52 C48 Ce1 74.83(9)
C48 C49 C50 107.96(18)
C48 C49 Ce1 74.99(9)
C50 C49 Ce1 74.71(9)
C51 C50 C49 107.50(17)
C51 C50 Ce1 75.36(9)
C49 C50 Ce1 76.26(9)
C52 C51 C50 108.69(18)
C52 C51 Ce1 75.26(9)
C50 C51 Ce1 75.84(10)
C51 C52 C48 107.77(17)
C51 C52 Ce1 75.86(10)
C48 C52 Ce1 76.11(9)
C59 C53 C58 124.8(11)
C59 C53 C54 118.2(9)
C58 C53 C54 116.4(9)
C55 C54 C53 122.6(9)
C54 C55 C56 120.2(9)
C57 C56 C55 118.0(8)
C56 C57 C58 120.6(8)
C53 C58 C57 122.0(9)
C59A C53A C58A 125.1(13)
C59A C53A C54A 118.7(12)
C58A C53A C54A 116.2(11)
C55A C54A C53A 122.6(12)
C54A C55A C56A 120.5(11)
C57A C56A C55A 117.2(10)
C56A C57A C58A 120.4(11)
C53A C58A C57A 121.9(12)

loop_
_geom_bond_atom_site_label_1
_geom_bond_atom_site_label_2
_geom_bond_distance
Ce1 O2 2.5499(9)
Ce1 C44A 2.749(15)
Ce1 C52 2.7998(16)
Ce1 C38 2.8016(15)
Ce1 C51 2.8073(17)
Ce1 C47 2.808(8)
Ce1 C47A 2.813(13)
Ce1 C50 2.8133(16)
Ce1 C48 2.8160(16)
Ce1 C43 2.817(8)
Ce1 C39 2.8204(15)
Ce1 C45 2.822(15)
Si1 O1 1.6106(9)
Si1 O3 1.6149(10)
Si1 O4 1.6221(10)
Si1 O2 1.6686(9)
Al1 O1 1.7269(9)
Al1 O5 1.7334(10)
Al1 N2 1.8814(11)
Al1 N1 1.8862(11)
O2 H2 0.832(9)
O3 C30 1.4451(16)
O4 C34 1.4533(16)
O5 H5 0.818(9)
N1 C2 1.3428(16)
N1 C6 1.4521(16)
N2 C4 1.3420(16)
N2 C18 1.4524(16)
C1 C2 1.5073(18)
C2 C3 1.3979(18)
C3 C4 1.3982(18)
C4 C5 1.5051(18)
C6 C7 1.4031(18)
C6 C11 1.4174(18)
C7 C8 1.4003(18)
C7 C15 1.5253(18)
C8 C9 1.382(2)
C9 C10 1.384(2)
C10 C11 1.3960(19)
C11 C12 1.5256(19)
C12 C13 1.532(2)
C12 C14 1.540(2)
C15 C17 1.5361(19)
C15 C16 1.536(2)
C18 C23 1.4061(19)
C18 C19 1.4086(18)
C19 C20 1.3954(19)
C19 C27 1.5247(19)
C20 C21 1.384(2)
C21 C22 1.381(2)
C22 C23 1.3997(18)
C23 C24 1.5235(18)
C24 C25 1.530(2)
C24 C26 1.534(2)
C27 C28 1.531(2)
C27 C29 1.537(2)
C30 C32 1.512(2)
C30 C33 1.516(2)
C30 C31 1.521(2)
C34 C35 1.518(2)
C34 C37 1.520(2)
C34 C36 1.522(2)
C38 C39 1.398(3)
C38 C42 1.410(2)
C39 C40 1.413(3)
C40 C41 1.398(3)
C41 C42 1.398(2)
C43 C47 1.389(5)
C43 C44 1.416(5)
C44 C45 1.419(5)
C45 C46 1.401(4)
C46 C47 1.412(5)
C43A C47A 1.386(7)
C43A C44A 1.416(7)
C44A C45A 1.423(7)
C45A C46A 1.403(6)
C46A C47A 1.406(7)
C48 C49 1.399(2)
C48 C52 1.409(3)
C49 C50 1.415(3)
C50 C51 1.398(3)
C51 C52 1.398(3)
C53 C59 1.275(18)
C53 C58 1.378(10)
C53 C54 1.392(11)
C54 C55 1.389(10)
C55 C56 1.393(10)
C56 C57 1.384(10)
C57 C58 1.404(10)
C53A C59A 1.280(19)
C53A C58A 1.379(13)
C53A C54A 1.390(14)
C54A C55A 1.390(13)
C55A C56A 1.396(13)
C56A C57A 1.385(13)
C57A C58A 1.408(13)

loop_
_geom_hbond_atom_site_label_D
_geom_hbond_atom_site_label_H
_geom_hbond_atom_site_label_A
_geom_hbond_distance_DH
_geom_hbond_distance_HA
_geom_hbond_distance_DA
_geom_hbond_angle_DHA
O2 H2 O5 0.832(9) 1.882(11) 2.6723(13) 158.2(17)
